data_4518302
loop_
_publ_author_name
'Rumyantcev, Roman V.'
'Fukin, Georgy K.'
'Romanenko, Galina V.'
'Teplova, Irina A.'
'Bubnov, Michael P.'
'Cherkasov, Vladimir K.'

_publ_section_title
;
 Single Crystal X-ray Diffraction Studies of Two Polymorphic Modifications
 of the Dicarbonyl-<i>o</i>-Semiquinonato Rhodium Complex at Different
 Temperatures. Destruction Stimulated by Cooling Versus Stability.
;
_journal_issue 50
_journal_name_full 'ACS omega'
_journal_page_first 32792
_journal_page_last 32799
_journal_paper_doi 10.1021/acsomega.0c05344
_journal_volume 5
_journal_year 2020
_chemical_formula_sum 'C16 H20 O4 Rh'
_chemical_formula_weight 379.23
_space_group_crystal_system monoclinic
_space_group_IT_number 14
_space_group_name_Hall '-P 2ybc'
_space_group_name_H-M_alt 'P 1 21/c 1'
_atom_sites_solution_hydrogens geom
_atom_sites_solution_primary dual
_atom_sites_solution_secondary difmap
_audit_creation_method SHELXL-2014/7
_cell_angle_alpha 90
_cell_angle_beta 90.0030(13)
_cell_angle_gamma 90
_cell_formula_units_Z 8
_cell_length_a 6.6304(2)
_cell_length_b 21.0748(7)
_cell_length_c 23.9202(7)
_cell_measurement_reflns_used 9887
_cell_measurement_temperature 298(2)
_cell_measurement_theta_max 28.61
_cell_measurement_theta_min 2.73
_cell_volume 3342.47(18)
_computing_cell_refinement SAINT
_computing_data_collection APEX3
_computing_data_reduction SAINT
_computing_molecular_graphics SHELXTL
_computing_publication_material SHELXTL
_computing_structure_refinement SHELXL-2014/7
_computing_structure_solution SHELXT-2014/5
_diffrn_ambient_temperature 298(2)
_diffrn_measured_fraction_theta_full 0.999
_diffrn_measured_fraction_theta_max 0.999
_diffrn_measurement_device_type 'Bruker D8 Quest (CMOS)'
_diffrn_measurement_method '\w scans'
_diffrn_radiation_type MoK\a
_diffrn_radiation_wavelength 0.71073
_diffrn_reflns_av_R_equivalents 0.0565
_diffrn_reflns_av_unetI/netI 0.0589
_diffrn_reflns_Laue_measured_fraction_full 0.999
_diffrn_reflns_Laue_measured_fraction_max 0.999
_diffrn_reflns_limit_h_max 8
_diffrn_reflns_limit_h_min -8
_diffrn_reflns_limit_k_max 28
_diffrn_reflns_limit_k_min -28
_diffrn_reflns_limit_l_max 31
_diffrn_reflns_limit_l_min -31
_diffrn_reflns_number 48630
_diffrn_reflns_point_group_measured_fraction_full 0.999
_diffrn_reflns_point_group_measured_fraction_max 0.999
_diffrn_reflns_theta_full 25.242
_diffrn_reflns_theta_max 28.282
_diffrn_reflns_theta_min 2.554
_diffrn_source 'microfocus tube'
_exptl_absorpt_coefficient_mu 1.033
_exptl_absorpt_correction_T_max 0.8496
_exptl_absorpt_correction_T_min 0.7348
_exptl_absorpt_correction_type multi-scan
_exptl_absorpt_process_details SADABS-2016/2
_exptl_crystal_colour black
_exptl_crystal_density_diffrn 1.507
_exptl_crystal_description stick
_exptl_crystal_F_000 1544
_exptl_crystal_size_max 0.440
_exptl_crystal_size_mid 0.110
_exptl_crystal_size_min 0.060
_refine_diff_density_max 0.574
_refine_diff_density_min -0.541
_refine_diff_density_rms 0.075
_refine_ls_extinction_method none
_refine_ls_goodness_of_fit_ref 1.031
_refine_ls_hydrogen_treatment constr
_refine_ls_matrix_type full
_refine_ls_number_parameters 392
_refine_ls_number_reflns 8281
_refine_ls_number_restraints 354
_refine_ls_restrained_S_all 1.032
_refine_ls_R_factor_all 0.1429
_refine_ls_R_factor_gt 0.0537
_refine_ls_shift/su_max 0.002
_refine_ls_shift/su_mean 0.000
_refine_ls_structure_factor_coef Fsqd
_refine_ls_weighting_details 'w=1/[\s^2^(Fo^2^)+(0.0397P)^2^+2.9123P] where P=(Fo^2^+2Fc^2^)/3'
_refine_ls_weighting_scheme calc
_refine_ls_wR_factor_gt 0.1049
_refine_ls_wR_factor_ref 0.1326
_reflns_Friedel_coverage 0.000
_reflns_number_gt 3772
_reflns_number_total 8281
_reflns_threshold_expression 'I > 2\s(I)'
_cod_data_source_file ao0c05344_si_003.cif
_cod_data_source_block 2_298_1
_cod_depositor_comments 'Adding full bibliography for 4518296--4518313.cif.'
_cod_original_sg_symbol_H-M 'P 21/c'
_cod_database_code 4518302
_shelx_shelxl_version_number 2014/7
_shelx_space_group_comment
;
The symmetry employed for this shelxl refinement is uniquely defined
by the following loop, which should always be used as a source of
symmetry information in preference to the above space-group names.
They are only intended as comments.
;
_shelx_estimated_absorpt_t_min 0.659
_shelx_estimated_absorpt_t_max 0.941

loop_
_space_group_symop_operation_xyz
'x, y, z'
'-x, y+1/2, -z+1/2'
'-x, -y, -z'
'x, -y-1/2, z-1/2'

loop_
_atom_site_label
_atom_site_type_symbol
_atom_site_fract_x
_atom_site_fract_y
_atom_site_fract_z
_atom_site_U_iso_or_equiv
_atom_site_adp_type
_atom_site_occupancy
_atom_site_site_symmetry_order
_atom_site_calc_flag
_atom_site_refinement_flags_posn
_atom_site_refinement_flags_adp
_atom_site_refinement_flags_occupancy
_atom_site_disorder_assembly
_atom_site_disorder_group
Rh1 Rh 0.4968(2) 0.80702(2) 0.48461(2) 0.07014(18) Uani 1 1 d . U . . .
Rh2 Rh 0.9958(3) 0.80839(2) 0.48570(2) 0.07491(19) Uani 1 1 d . U . . .
O1 O 0.4987(17) 0.72246(13) 0.44465(12) 0.0651(10) Uani 1 1 d . U . . .
O2 O 0.4998(16) 0.83574(13) 0.40421(13) 0.0664(9) Uani 1 1 d . U . . .
O3 O 0.4994(19) 0.75421(18) 0.59995(16) 0.0856(12) Uani 1 1 d . U . . .
O4 O 0.490(2) 0.93724(19) 0.53217(19) 0.1222(19) Uani 1 1 d . U . . .
O5 O 0.9994(16) 0.72615(13) 0.52845(12) 0.0638(9) Uani 1 1 d . U . . .
O6 O 1.0007(16) 0.84128(14) 0.56500(13) 0.0682(10) Uani 1 1 d . U . . .
O7 O 0.995(2) 0.7504(2) 0.37239(17) 0.0927(14) Uani 1 1 d . U . . .
O8 O 1.005(2) 0.9367(2) 0.4357(2) 0.134(2) Uani 1 1 d . U . . .
C1 C 0.503(2) 0.72679(19) 0.39028(18) 0.0485(11) Uani 1 1 d . U . . .
C2 C 0.490(2) 0.7904(2) 0.36738(18) 0.0464(12) Uani 1 1 d . U . . .
C3 C 0.511(2) 0.8004(2) 0.30868(18) 0.0460(12) Uani 1 1 d . U . . .
C4 C 0.502(2) 0.74702(19) 0.27709(19) 0.0538(12) Uani 1 1 d . U . . .
H4A H 0.4936 0.7513 0.2385 0.065 Uiso 1 1 calc R U . . .
C5 C 0.505(2) 0.6856(2) 0.29978(19) 0.0550(12) Uani 1 1 d . U . . .
H5A H 0.5101 0.6516 0.2750 0.066 Uiso 1 1 calc R U . . .
C6 C 0.500(2) 0.67234(19) 0.35508(18) 0.0500(11) Uani 1 1 d . U . . .
C7 C 0.499(3) 0.8677(2) 0.2852(2) 0.0621(13) Uani 1 1 d . U . . .
C8 C 0.504(2) 0.8665(2) 0.22117(19) 0.0680(14) Uani 1 1 d . U . . .
H8A H 0.6235 0.8450 0.2088 0.102 Uiso 1 1 calc R U . . .
H8B H 0.5043 0.9092 0.2072 0.102 Uiso 1 1 calc R U . . .
H8C H 0.3871 0.8446 0.2074 0.102 Uiso 1 1 calc R U . . .
C9 C 0.2994(19) 0.9021(6) 0.3040(5) 0.094(3) Uani 1 1 d . U . . .
H9A H 0.1851 0.8773 0.2926 0.141 Uiso 1 1 calc R U . . .
H9B H 0.2925 0.9432 0.2868 0.141 Uiso 1 1 calc R U . . .
H9C H 0.2988 0.9066 0.3439 0.141 Uiso 1 1 calc R U . . .
C10 C 0.6833(19) 0.9030(6) 0.3047(5) 0.099(4) Uani 1 1 d . U . . .
H10A H 0.7972 0.8748 0.3046 0.148 Uiso 1 1 calc R U . . .
H10B H 0.6612 0.9185 0.3419 0.148 Uiso 1 1 calc R U . . .
H10C H 0.7090 0.9380 0.2801 0.148 Uiso 1 1 calc R U . . .
C11 C 0.515(2) 0.6062(2) 0.3790(2) 0.0687(16) Uani 1 1 d . U . . .
C12 C 0.7306(14) 0.5997(4) 0.4069(3) 0.078(2) Uani 1 1 d . U . . .
H12A H 0.7445 0.6309 0.4359 0.117 Uiso 1 1 calc R U . . .
H12B H 0.8329 0.6063 0.3791 0.117 Uiso 1 1 calc R U . . .
H12C H 0.7449 0.5580 0.4226 0.117 Uiso 1 1 calc R U . . .
C13 C 0.511(3) 0.5550(2) 0.3339(2) 0.0824(19) Uani 1 1 d . U . . .
H13A H 0.4033 0.5636 0.3082 0.124 Uiso 1 1 calc R U . . .
H13B H 0.4898 0.5143 0.3510 0.124 Uiso 1 1 calc R U . . .
H13C H 0.6371 0.5548 0.3142 0.124 Uiso 1 1 calc R U . . .
C14 C 0.3560(15) 0.5936(5) 0.4220(4) 0.100(3) Uani 1 1 d . U . . .
H14A H 0.2252 0.5998 0.4057 0.149 Uiso 1 1 calc R U . . .
H14B H 0.3729 0.6224 0.4528 0.149 Uiso 1 1 calc R U . . .
H14C H 0.3678 0.5508 0.4352 0.149 Uiso 1 1 calc R U . . .
C15 C 0.495(2) 0.7744(2) 0.5568(2) 0.0617(15) Uani 1 1 d . U . . .
C16 C 0.484(3) 0.8876(3) 0.5146(2) 0.080(2) Uani 1 1 d . U . . .
C17 C 0.995(2) 0.7326(2) 0.58252(19) 0.0500(12) Uani 1 1 d . U . . .
C18 C 1.002(2) 0.7970(2) 0.6033(2) 0.0584(12) Uani 1 1 d . U . . .
C19 C 1.004(2) 0.81155(19) 0.66110(19) 0.0481(11) Uani 1 1 d . U . . .
C20 C 0.996(2) 0.7602(2) 0.69512(19) 0.0554(12) Uani 1 1 d . U . . .
H20A H 0.9819 0.7668 0.7334 0.066 Uiso 1 1 calc R U . . .
C21 C 1.008(2) 0.6970(2) 0.67542(19) 0.0527(13) Uani 1 1 d . U . . .
H21A H 1.0240 0.6647 0.7015 0.063 Uiso 1 1 calc R U . . .
C22 C 0.9974(19) 0.68089(18) 0.62033(18) 0.0475(11) Uani 1 1 d . U . . .
C23 C 0.996(3) 0.8800(2) 0.6823(2) 0.0639(13) Uani 1 1 d . U . . .
C24 C 0.993(3) 0.8831(3) 0.7465(2) 0.0817(17) Uani 1 1 d . U . . .
H24A H 0.8791 0.8597 0.7603 0.123 Uiso 1 1 calc R U . . .
H24B H 0.9824 0.9266 0.7582 0.123 Uiso 1 1 calc R U . . .
H24C H 1.1149 0.8650 0.7609 0.123 Uiso 1 1 calc R U . . .
C25 C 1.208(2) 0.9110(6) 0.6635(5) 0.107(4) Uani 1 1 d . U . . .
H25A H 1.3169 0.8839 0.6752 0.161 Uiso 1 1 calc R U . . .
H25B H 1.2231 0.9519 0.6806 0.161 Uiso 1 1 calc R U . . .
H25C H 1.2112 0.9155 0.6236 0.161 Uiso 1 1 calc R U . . .
C26 C 0.8263(19) 0.9154(5) 0.6591(5) 0.109(4) Uani 1 1 d . U . . .
H26A H 0.7022 0.8977 0.6727 0.163 Uiso 1 1 calc R U . . .
H26B H 0.8294 0.9128 0.6191 0.163 Uiso 1 1 calc R U . . .
H26C H 0.8358 0.9590 0.6704 0.163 Uiso 1 1 calc R U . . .
C27 C 0.998(2) 0.6123(2) 0.5992(2) 0.0669(14) Uani 1 1 d . U . . .
C28 C 0.997(2) 0.5643(2) 0.6463(2) 0.0718(15) Uani 1 1 d . U . . .
H28A H 1.1128 0.5707 0.6696 0.108 Uiso 1 1 calc R U . . .
H28B H 0.9997 0.5222 0.6310 0.108 Uiso 1 1 calc R U . . .
H28C H 0.8765 0.5696 0.6682 0.108 Uiso 1 1 calc R U . . .
C29 C 0.7805(18) 0.6040(6) 0.5687(5) 0.096(3) Uani 1 1 d . U . . .
H29A H 0.6755 0.6045 0.5963 0.144 Uiso 1 1 calc R U . . .
H29B H 0.7774 0.5644 0.5489 0.144 Uiso 1 1 calc R U . . .
H29C H 0.7601 0.6382 0.5428 0.144 Uiso 1 1 calc R U . . .
C30 C 1.1637(17) 0.5981(5) 0.5609(5) 0.102(4) Uani 1 1 d . U . . .
H30A H 1.2892 0.5995 0.5809 0.152 Uiso 1 1 calc R U . . .
H30B H 1.1657 0.6288 0.5314 0.152 Uiso 1 1 calc R U . . .
H30C H 1.1452 0.5565 0.5454 0.152 Uiso 1 1 calc R U . . .
C31 C 1.008(3) 0.7730(3) 0.4158(2) 0.0712(16) Uani 1 1 d . U . . .
C32 C 1.011(3) 0.8878(3) 0.4538(2) 0.088(2) Uani 1 1 d . U . . .

loop_
_atom_site_aniso_label
_atom_site_aniso_U_11
_atom_site_aniso_U_22
_atom_site_aniso_U_33
_atom_site_aniso_U_23
_atom_site_aniso_U_13
_atom_site_aniso_U_12
Rh1 0.1171(4) 0.0424(2) 0.0509(3) -0.00331(17) 0.0057(10) -0.0043(7)
Rh2 0.1210(5) 0.0479(2) 0.0558(3) 0.00630(18) 0.0063(10) -0.0058(8)
O1 0.105(3) 0.0378(16) 0.0529(17) -0.0012(13) 0.003(5) -0.011(5)
O2 0.106(3) 0.0357(15) 0.0571(18) -0.0039(14) -0.010(5) -0.006(5)
O3 0.095(3) 0.090(3) 0.072(2) 0.020(2) 0.004(6) -0.014(8)
O4 0.215(6) 0.054(2) 0.098(3) -0.019(2) -0.004(10) -0.005(7)
O5 0.098(3) 0.0436(17) 0.0502(17) 0.0019(14) 0.005(5) -0.002(5)
O6 0.108(3) 0.0417(17) 0.0546(18) -0.0024(14) 0.009(5) -0.010(5)
O7 0.092(3) 0.119(3) 0.067(2) -0.014(2) 0.006(7) 0.000(9)
O8 0.209(6) 0.064(3) 0.130(4) 0.036(3) 0.014(11) -0.003(8)
C1 0.056(3) 0.039(2) 0.050(2) -0.0012(17) 0.004(5) -0.002(5)
C2 0.052(4) 0.042(2) 0.045(2) -0.0017(17) -0.008(4) -0.004(5)
C3 0.044(3) 0.048(2) 0.046(2) 0.0026(17) -0.009(4) -0.008(4)
C4 0.059(3) 0.050(2) 0.052(2) -0.0017(19) -0.013(6) -0.007(5)
C5 0.059(3) 0.046(2) 0.060(3) -0.0090(19) -0.004(6) -0.005(6)
C6 0.054(3) 0.038(2) 0.058(2) -0.0031(17) -0.003(5) -0.001(5)
C7 0.080(4) 0.042(2) 0.064(3) 0.006(2) -0.004(6) -0.008(5)
C8 0.082(4) 0.059(3) 0.063(3) 0.016(2) -0.006(6) -0.008(8)
C9 0.137(6) 0.065(7) 0.080(7) 0.015(6) 0.006(7) 0.033(6)
C10 0.137(7) 0.079(8) 0.080(7) 0.014(6) -0.024(7) -0.049(7)
C11 0.101(5) 0.037(2) 0.068(3) -0.001(2) 0.005(5) 0.005(5)
C12 0.110(5) 0.046(4) 0.079(5) 0.009(3) -0.012(5) 0.019(4)
C13 0.123(6) 0.039(2) 0.085(3) -0.009(2) -0.014(8) 0.015(7)
C14 0.118(5) 0.083(5) 0.098(5) -0.002(4) 0.022(4) -0.006(4)
C15 0.074(4) 0.050(3) 0.061(3) 0.005(2) 0.003(6) -0.017(7)
C16 0.127(7) 0.053(3) 0.061(3) -0.004(2) -0.001(8) -0.007(6)
C17 0.049(3) 0.042(2) 0.059(2) -0.0006(18) -0.002(5) 0.006(5)
C18 0.059(3) 0.044(2) 0.072(3) 0.000(2) 0.004(5) 0.007(5)
C19 0.037(3) 0.044(2) 0.064(2) -0.0082(18) 0.002(5) 0.003(5)
C20 0.058(3) 0.057(2) 0.051(2) -0.005(2) 0.007(6) 0.003(5)
C21 0.052(4) 0.052(2) 0.054(2) 0.0041(19) -0.008(5) 0.012(5)
C22 0.049(3) 0.040(2) 0.053(2) 0.0011(16) -0.001(5) 0.006(5)
C23 0.071(4) 0.050(3) 0.071(3) -0.020(2) 0.000(6) -0.003(5)
C24 0.088(5) 0.077(3) 0.080(3) -0.034(3) 0.000(7) -0.004(9)
C25 0.124(6) 0.087(8) 0.111(8) -0.027(6) 0.020(7) -0.046(6)
C26 0.135(7) 0.080(7) 0.111(8) -0.035(6) -0.014(7) 0.042(6)
C27 0.103(4) 0.038(2) 0.060(3) -0.001(2) 0.000(6) -0.002(5)
C28 0.089(4) 0.047(3) 0.080(3) 0.002(2) -0.006(7) 0.003(7)
C29 0.147(6) 0.056(6) 0.084(6) 0.000(5) -0.037(6) -0.020(6)
C30 0.155(7) 0.047(5) 0.103(6) 0.003(5) 0.050(6) 0.022(5)
C31 0.070(4) 0.084(4) 0.060(3) 0.018(3) -0.001(6) 0.008(8)
C32 0.127(6) 0.062(3) 0.074(4) 0.015(3) 0.018(9) -0.004(7)

loop_
_atom_type_symbol
_atom_type_description
_atom_type_scat_dispersion_real
_atom_type_scat_dispersion_imag
_atom_type_scat_source
C C 0.0033 0.0016 'International Tables Vol C Tables 4.2.6.8 and 6.1.1.4'
H H 0.0000 0.0000 'International Tables Vol C Tables 4.2.6.8 and 6.1.1.4'
O O 0.0106 0.0060 'International Tables Vol C Tables 4.2.6.8 and 6.1.1.4'
Rh Rh -1.1178 0.9187 'International Tables Vol C Tables 4.2.6.8 and 6.1.1.4'

loop_
_geom_angle_atom_site_label_1
_geom_angle_atom_site_label_2
_geom_angle_atom_site_label_3
_geom_angle
_geom_angle_site_symmetry_1
_geom_angle_site_symmetry_3
_geom_angle_publ_flag
C16 Rh1 C15 88.8(2) . . ?
C16 Rh1 O1 174.2(3) . . ?
C15 Rh1 O1 96.51(17) . . ?
C16 Rh1 O2 95.44(18) . . ?
C15 Rh1 O2 175.77(18) . . ?
O1 Rh1 O2 79.26(12) . . ?
C32 Rh2 C31 89.4(2) . . ?
C32 Rh2 O5 172.9(4) . . ?
C31 Rh2 O5 96.47(19) . . ?
C32 Rh2 O6 94.4(2) . . ?
C31 Rh2 O6 174.7(4) . . ?
O5 Rh2 O6 79.53(12) . . ?
C1 O1 Rh1 114.2(2) . . ?
C2 O2 Rh1 115.2(3) . . ?
C17 O5 Rh2 114.5(3) . . ?
C18 O6 Rh2 114.4(3) . . ?
O1 C1 C6 122.2(4) . . ?
O1 C1 C2 116.1(4) . . ?
C6 C1 C2 121.4(4) . . ?
O2 C2 C3 123.6(4) . . ?
O2 C2 C1 114.8(4) . . ?
C3 C2 C1 120.1(4) . . ?
C4 C3 C2 115.0(4) . . ?
C4 C3 C7 124.2(4) . . ?
C2 C3 C7 119.5(4) . . ?
C3 C4 C5 123.3(4) . . ?
C3 C4 H4A 118.4 . . ?
C5 C4 H4A 118.4 . . ?
C6 C5 C4 124.6(4) . . ?
C6 C5 H5A 117.7 . . ?
C4 C5 H5A 117.7 . . ?
C5 C6 C1 114.3(4) . . ?
C5 C6 C11 124.0(4) . . ?
C1 C6 C11 121.3(4) . . ?
C10 C7 C3 107.5(10) . . ?
C10 C7 C8 107.6(10) . . ?
C3 C7 C8 110.5(4) . . ?
C10 C7 C9 111.6(5) . . ?
C3 C7 C9 111.5(10) . . ?
C8 C7 C9 108.1(10) . . ?
C7 C8 H8A 109.5 . . ?
C7 C8 H8B 109.5 . . ?
H8A C8 H8B 109.5 . . ?
C7 C8 H8C 109.5 . . ?
H8A C8 H8C 109.5 . . ?
H8B C8 H8C 109.5 . . ?
C7 C9 H9A 109.5 . . ?
C7 C9 H9B 109.5 . . ?
H9A C9 H9B 109.5 . . ?
C7 C9 H9C 109.5 . . ?
H9A C9 H9C 109.5 . . ?
H9B C9 H9C 109.5 . . ?
C7 C10 H10A 109.5 . . ?
C7 C10 H10B 109.5 . . ?
H10A C10 H10B 109.5 . . ?
C7 C10 H10C 109.5 . . ?
H10A C10 H10C 109.5 . . ?
H10B C10 H10C 109.5 . . ?
C14 C11 C6 111.9(9) . . ?
C14 C11 C13 110.3(9) . . ?
C6 C11 C13 112.6(4) . . ?
C14 C11 C12 109.3(6) . . ?
C6 C11 C12 107.5(9) . . ?
C13 C11 C12 104.8(9) . . ?
C11 C12 H12A 109.5 . . ?
C11 C12 H12B 109.5 . . ?
H12A C12 H12B 109.5 . . ?
C11 C12 H12C 109.5 . . ?
H12A C12 H12C 109.5 . . ?
H12B C12 H12C 109.5 . . ?
C11 C13 H13A 109.5 . . ?
C11 C13 H13B 109.5 . . ?
H13A C13 H13B 109.5 . . ?
C11 C13 H13C 109.5 . . ?
H13A C13 H13C 109.5 . . ?
H13B C13 H13C 109.5 . . ?
C11 C14 H14A 109.5 . . ?
C11 C14 H14B 109.5 . . ?
H14A C14 H14B 109.5 . . ?
C11 C14 H14C 109.5 . . ?
H14A C14 H14C 109.5 . . ?
H14B C14 H14C 109.5 . . ?
O3 C15 Rh1 178.0(15) . . ?
O4 C16 Rh1 175.3(18) . . ?
O5 C17 C22 123.7(4) . . ?
O5 C17 C18 116.0(4) . . ?
C22 C17 C18 120.1(4) . . ?
O6 C18 C19 121.9(4) . . ?
O6 C18 C17 115.4(4) . . ?
C19 C18 C17 122.6(4) . . ?
C20 C19 C18 114.4(4) . . ?
C20 C19 C23 123.6(4) . . ?
C18 C19 C23 121.8(4) . . ?
C19 C20 C21 123.3(4) . . ?
C19 C20 H20A 118.3 . . ?
C21 C20 H20A 118.3 . . ?
C22 C21 C20 123.6(4) . . ?
C22 C21 H21A 118.2 . . ?
C20 C21 H21A 118.2 . . ?
C21 C22 C17 115.3(4) . . ?
C21 C22 C27 123.7(4) . . ?
C17 C22 C27 121.0(4) . . ?
C26 C23 C24 110.4(11) . . ?
C26 C23 C19 112.6(10) . . ?
C24 C23 C19 111.8(4) . . ?
C26 C23 C25 111.1(6) . . ?
C24 C23 C25 105.7(11) . . ?
C19 C23 C25 105.0(10) . . ?
C23 C24 H24A 109.5 . . ?
C23 C24 H24B 109.5 . . ?
H24A C24 H24B 109.5 . . ?
C23 C24 H24C 109.5 . . ?
H24A C24 H24C 109.5 . . ?
H24B C24 H24C 109.5 . . ?
C23 C25 H25A 109.5 . . ?
C23 C25 H25B 109.5 . . ?
H25A C25 H25B 109.5 . . ?
C23 C25 H25C 109.5 . . ?
H25A C25 H25C 109.5 . . ?
H25B C25 H25C 109.5 . . ?
C23 C26 H26A 109.5 . . ?
C23 C26 H26B 109.5 . . ?
H26A C26 H26B 109.5 . . ?
C23 C26 H26C 109.5 . . ?
H26A C26 H26C 109.5 . . ?
H26B C26 H26C 109.5 . . ?
C30 C27 C28 109.5(10) . . ?
C30 C27 C22 113.7(10) . . ?
C28 C27 C22 112.6(4) . . ?
C30 C27 C29 111.4(6) . . ?
C28 C27 C29 104.9(11) . . ?
C22 C27 C29 104.3(10) . . ?
C27 C28 H28A 109.5 . . ?
C27 C28 H28B 109.5 . . ?
H28A C28 H28B 109.5 . . ?
C27 C28 H28C 109.5 . . ?
H28A C28 H28C 109.5 . . ?
H28B C28 H28C 109.5 . . ?
C27 C29 H29A 109.5 . . ?
C27 C29 H29B 109.5 . . ?
H29A C29 H29B 109.5 . . ?
C27 C29 H29C 109.5 . . ?
H29A C29 H29C 109.5 . . ?
H29B C29 H29C 109.5 . . ?
C27 C30 H30A 109.5 . . ?
C27 C30 H30B 109.5 . . ?
H30A C30 H30B 109.5 . . ?
C27 C30 H30C 109.5 . . ?
H30A C30 H30C 109.5 . . ?
H30B C30 H30C 109.5 . . ?
O7 C31 Rh2 173.0(17) . . ?
O8 C32 Rh2 174.5(18) . . ?

loop_
_geom_bond_atom_site_label_1
_geom_bond_atom_site_label_2
_geom_bond_distance
_geom_bond_site_symmetry_2
_geom_bond_publ_flag
Rh1 C16 1.846(6) . ?
Rh1 C15 1.858(5) . ?
Rh1 O1 2.022(3) . ?
Rh1 O2 2.016(3) . ?
Rh2 C32 1.842(6) . ?
Rh2 C31 1.831(6) . ?
Rh2 O5 2.013(3) . ?
Rh2 O6 2.020(3) . ?
O1 C1 1.304(5) . ?
O2 C2 1.301(5) . ?
O3 C15 1.118(5) . ?
O4 C16 1.128(6) . ?
O5 C17 1.301(5) . ?
O6 C18 1.308(5) . ?
O7 C31 1.147(6) . ?
O8 C32 1.119(6) . ?
C1 C6 1.424(6) . ?
C1 C2 1.451(6) . ?
C2 C3 1.427(6) . ?
C3 C4 1.356(6) . ?
C3 C7 1.529(6) . ?
C4 C5 1.404(6) . ?
C4 H4A 0.9300 . ?
C5 C6 1.352(6) . ?
C5 H5A 0.9300 . ?
C6 C11 1.511(6) . ?
C7 C10 1.503(16) . ?
C7 C8 1.532(6) . ?
C7 C9 1.575(18) . ?
C8 H8A 0.9600 . ?
C8 H8B 0.9600 . ?
C8 H8C 0.9600 . ?
C9 H9A 0.9600 . ?
C9 H9B 0.9600 . ?
C9 H9C 0.9600 . ?
C10 H10A 0.9600 . ?
C10 H10B 0.9600 . ?
C10 H10C 0.9600 . ?
C11 C14 1.499(12) . ?
C11 C13 1.525(6) . ?
C11 C12 1.581(13) . ?
C12 H12A 0.9600 . ?
C12 H12B 0.9600 . ?
C12 H12C 0.9600 . ?
C13 H13A 0.9600 . ?
C13 H13B 0.9600 . ?
C13 H13C 0.9600 . ?
C14 H14A 0.9600 . ?
C14 H14B 0.9600 . ?
C14 H14C 0.9600 . ?
C17 C22 1.416(6) . ?
C17 C18 1.447(6) . ?
C18 C19 1.416(6) . ?
C19 C20 1.355(6) . ?
C19 C23 1.530(6) . ?
C20 C21 1.415(6) . ?
C20 H20A 0.9300 . ?
C21 C22 1.363(6) . ?
C21 H21A 0.9300 . ?
C22 C27 1.532(6) . ?
C23 C26 1.457(15) . ?
C23 C24 1.537(7) . ?
C23 C25 1.617(17) . ?
C24 H24A 0.9600 . ?
C24 H24B 0.9600 . ?
C24 H24C 0.9600 . ?
C25 H25A 0.9600 . ?
C25 H25B 0.9600 . ?
C25 H25C 0.9600 . ?
C26 H26A 0.9600 . ?
C26 H26B 0.9600 . ?
C26 H26C 0.9600 . ?
C27 C30 1.461(14) . ?
C27 C28 1.514(6) . ?
C27 C29 1.626(16) . ?
C28 H28A 0.9600 . ?
C28 H28B 0.9600 . ?
C28 H28C 0.9600 . ?
C29 H29A 0.9600 . ?
C29 H29B 0.9600 . ?
C29 H29C 0.9600 . ?
C30 H30A 0.9600 . ?
C30 H30B 0.9600 . ?
C30 H30C 0.9600 . ?
